data_9010507
loop_
_publ_author_name
'Antao, S. M.'
'Hassan, I.'

_publ_section_title
;Unusual Al-Si ordering in calcic scapolite, Me79.6, with increasing
 temperature T = 25 C (HRPXRD)
;
_journal_name_full 'American Mineralogist'
_journal_page_first 1470
_journal_page_last 1477
_journal_paper_doi 10.2138/am.2008.2789
_journal_volume 93
_journal_year 2008
_chemical_formula_sum 'C0.834 Al4.68 Ca3.176 Na0.824 O27.084 S0.146 Si7.32'
_chemical_name_mineral Meionite
_space_group_IT_number 87
_symmetry_space_group_name_Hall '-I 4'
_symmetry_space_group_name_H-M 'I 4/m'
_cell_angle_alpha 90
_cell_angle_beta 90
_cell_angle_gamma 90
_cell_formula_units_Z 2
_cell_length_a 12.16711
_cell_length_b 12.16711
_cell_length_c 7.575466
_cell_volume 1121.461
_database_code_amcsd 0004640
_diffrn_ambient_temperature 298.15
_exptl_crystal_density_diffrn 2.743
_cod_original_formula_sum '(Ca3.176 Na.824) (Si7.32 Al4.68) C.834 S.146 O27.084'
_cod_database_code 9010507

loop_
_space_group_symop_operation_xyz
x,y,z
1/2+x,1/2+y,1/2+z
y,-x,-z
1/2+y,1/2-x,1/2-z
-y,x,z
1/2-y,1/2+x,1/2+z
x,y,-z
1/2+x,1/2+y,1/2-z
-x,-y,z
1/2-x,1/2-y,1/2+z
-y,x,-z
1/2-y,1/2+x,1/2-z
y,-x,z
1/2+y,1/2-x,1/2+z
-x,-y,-z
1/2-x,1/2-y,1/2-z

loop_
_atom_site_aniso_label
_atom_site_aniso_U_11
_atom_site_aniso_U_22
_atom_site_aniso_U_33
_atom_site_aniso_U_12
_atom_site_aniso_U_13
_atom_site_aniso_U_23
CaM 0.01720 0.02350 0.04070 0.00570 0.00000 0.00000
NaM 0.01720 0.02350 0.04070 0.00570 0.00000 0.00000
SiTl 0.01190 0.01290 0.01650 0.00210 0.00000 0.00000
AlTl 0.01190 0.01290 0.01650 0.00210 0.00000 0.00000
SiT2 0.01750 0.01500 0.01420 0.00200 0.00000 0.00150
AlT2 0.01750 0.01500 0.01420 0.00200 0.00000 0.00150
CA 0.00560 0.00560 0.00870 0.00000 0.00000 0.00000
SA 0.00560 0.00560 0.00870 0.00000 0.00000 0.00000
O1 0.01910 0.01350 0.02150 0.00060 0.00000 0.00000
O2 0.01350 0.01850 0.02830 0.00490 0.00000 0.00000
O3 0.03990 0.01740 0.02190 0.00590 0.00640 0.00120
O4 0.02390 0.02020 0.03600 0.00280 0.00760 0.00420

loop_
_atom_site_label
_atom_site_fract_x
_atom_site_fract_y
_atom_site_fract_z
_atom_site_occupancy
_atom_site_U_iso_or_equiv
_atom_site_type_symbol
_atom_site_attached_hydrogens
CaM 0.35820 0.28300 0.00000 0.79400 0.02710 Ca 0
NaM 0.35820 0.28300 0.00000 0.20600 0.02710 Na 0
SiTl 0.16040 0.09200 0.00000 0.75000 0.01380 Si 0
AlTl 0.16040 0.09200 0.00000 0.25000 0.01380 Al 0
SiT2 0.16030 0.41310 0.20680 0.54000 0.01550 Si 0
AlT2 0.16030 0.41310 0.20680 0.46000 0.01550 Al 0
CA 0.50000 0.50000 0.00000 0.83400 0.00670 C 0
SA 0.50000 0.50000 0.00000 0.14600 0.00670 S 0
O1 0.04110 0.15050 0.00000 1.00000 0.01800 O 0
O2 0.18570 0.37430 0.00000 1.00000 0.02010 O 0
O3 0.45020 0.14960 0.20680 1.00000 0.02640 O 0
O4 0.26640 0.36650 0.67350 1.00000 0.02670 O 0
O5S 0.39300 0.48930 0.12760 0.07300 0.10800 O 0
O6C 0.60100 0.51420 0.00000 0.62500 0.10800 O 0

loop_
_cod_changelog_entry_id
_cod_changelog_entry_author
_cod_changelog_entry_date
_cod_changelog_entry_text
1
;cod-tools version 3.8.0
Id: cif_guess_AMCSD_atom_types 9581 2023-05-17 12:35:41Z saulius
;
2023-05-23T09:22:35+03:00
;Derived atom types and hydrogen counts
from atom names that follow the AMCSD naming convention
(Wat == water, O-H == hydroxyl).
;

loop_
_cod_related_entry_id
_cod_related_entry_database
_cod_related_entry_code
1 AMCSD 0004640
